data_1557969
loop_
_publ_author_name
'Fairley, Michael'
'Bole, Leonie J.'
'Mulks, Florian F.'
'Main, Laura'
'Kennedy, Alan R.'
'O'Hara, Charles T'
'Garc\'ia-Alvarez, Joaqu\'in'
'Hevia, Eva'

_publ_section_title
;
 Ultrafast amidation of esters using lithium amides under aerobic ambient
 temperature conditions in sustainable solvents.
;
_journal_issue 25
_journal_name_full 'Chemical science'
_journal_page_first 6500
_journal_page_last 6509
_journal_paper_doi 10.1039/d0sc01349h
_journal_volume 11
_journal_year 2020
_chemical_formula_moiety 'C39 H50 Li2 N2 O3, 0.72(C5 H10 O), 0.28(C5 H7 O)'
_chemical_formula_sum 'C44 H60 Li2 N2 O4'
_chemical_formula_weight 694.82
_chemical_properties_physical Air-sensitive,Moisture-sensitive,Oxygen-sensitive
_space_group_crystal_system monoclinic
_space_group_IT_number 4
_space_group_name_Hall 'P 2yb'
_space_group_name_H-M_alt 'P 1 21 1'
_atom_sites_solution_hydrogens geom
_atom_sites_solution_primary direct
_audit_creation_date 2019-06-13
_audit_creation_method
;
Olex2 1.2
(compiled 2018.05.29 svn.r3508 for OlexSys, GUI svn.r5506)
;
_audit_update_record
;
2019-12-20 deposited with the CCDC.	2020-04-30 downloaded from the CCDC.
;
_cell_angle_alpha 90
_cell_angle_beta 102.453(4)
_cell_angle_gamma 90
_cell_formula_units_Z 2
_cell_length_a 10.2268(4)
_cell_length_b 19.0435(7)
_cell_length_c 10.7658(5)
_cell_measurement_reflns_used 7467
_cell_measurement_temperature 123.35(10)
_cell_measurement_theta_max 72.9960
_cell_measurement_theta_min 4.2000
_cell_volume 2047.36(15)
_computing_cell_refinement
;
CrysAlisPro, Agilent Technologies,
Version 1.171.37.35 (release 13-08-2014 CrysAlis171 .NET)
(compiled Aug 13 2014,18:06:01)
;
_computing_data_collection
;
CrysAlisPro, Agilent Technologies,
Version 1.171.37.35 (release 13-08-2014 CrysAlis171 .NET)
(compiled Aug 13 2014,18:06:01)
;
_computing_data_reduction
;
CrysAlisPro, Agilent Technologies,
Version 1.171.37.35 (release 13-08-2014 CrysAlis171 .NET)
(compiled Aug 13 2014,18:06:01)
;
_computing_molecular_graphics 'Olex2 (Dolomanov et al., 2009)'
_computing_publication_material 'Olex2 (Dolomanov et al., 2009)'
_computing_structure_refinement 'ShelXL (Sheldrick, 2015)'
_computing_structure_solution 'ShelXS (Sheldrick, 2008)'
_diffrn_ambient_environment N~2~
_diffrn_ambient_temperature 123.35(10)
_diffrn_detector 'CCD plate'
_diffrn_detector_area_resol_mean 16.0268
_diffrn_detector_type Sapphire3
_diffrn_measured_fraction_theta_full 1.000
_diffrn_measured_fraction_theta_max 1.000
_diffrn_measurement_details
;
#__ type_ start__ end____ width___ exp.time_
  1 omega  -21.00   69.00   1.0000    1.0000
omega____ theta____ kappa____ phi______ frames
    -        0.0000   57.0000 -180.0000 90

#__ type_ start__ end____ width___ exp.time_
  2 omega   -4.00   42.00   1.0000    1.0000
omega____ theta____ kappa____ phi______ frames
    -        0.0000  -99.0000 -150.0000 46

#__ type_ start__ end____ width___ exp.time_
  3 omega   -4.00   42.00   1.0000    1.0000
omega____ theta____ kappa____ phi______ frames
    -        0.0000  -99.0000   30.0000 46

#__ type_ start__ end____ width___ exp.time_
  4 omega   18.00  113.00   1.0000    3.0000
omega____ theta____ kappa____ phi______ frames
    -       56.0000 -125.0000 -120.0000 95

#__ type_ start__ end____ width___ exp.time_
  5 omega  -14.00   86.00   1.0000    3.0000
omega____ theta____ kappa____ phi______ frames
    -       56.0000  -77.0000   90.0000 100

#__ type_ start__ end____ width___ exp.time_
  6 omega   30.00  128.00   1.0000    3.0000
omega____ theta____ kappa____ phi______ frames
    -       56.0000   37.0000 -120.0000 98

#__ type_ start__ end____ width___ exp.time_
  7 omega  -13.00   77.00   1.0000    3.0000
omega____ theta____ kappa____ phi______ frames
    -       56.0000  -57.0000  -30.0000 90

#__ type_ start__ end____ width___ exp.time_
  8 omega  -16.00   82.00   1.0000    3.0000
omega____ theta____ kappa____ phi______ frames
    -       56.0000  -37.0000 -150.0000 98

#__ type_ start__ end____ width___ exp.time_
  9 omega   30.00  128.00   1.0000    3.0000
omega____ theta____ kappa____ phi______ frames
    -       56.0000   37.0000  150.0000 98

#__ type_ start__ end____ width___ exp.time_
 10 omega  100.00  178.00   1.0000    9.0000
omega____ theta____ kappa____ phi______ frames
    -      112.0000  111.0000 -150.0000 78

#__ type_ start__ end____ width___ exp.time_
 11 omega  100.00  178.00   1.0000    9.0000
omega____ theta____ kappa____ phi______ frames
    -      112.0000  111.0000 -180.0000 78

#__ type_ start__ end____ width___ exp.time_
 12 omega   40.00  116.00   1.0000    9.0000
omega____ theta____ kappa____ phi______ frames
    -      112.0000 -111.0000  -60.0000 76

#__ type_ start__ end____ width___ exp.time_
 13 omega  100.00  178.00   1.0000    9.0000
omega____ theta____ kappa____ phi______ frames
    -      112.0000  111.0000  120.0000 78

#__ type_ start__ end____ width___ exp.time_
 14 omega   39.00   94.00   1.0000    9.0000
omega____ theta____ kappa____ phi______ frames
    -      112.0000  -25.0000  -30.0000 55

#__ type_ start__ end____ width___ exp.time_
 15 omega   40.00  116.00   1.0000    9.0000
omega____ theta____ kappa____ phi______ frames
    -      112.0000 -111.0000 -180.0000 76

#__ type_ start__ end____ width___ exp.time_
 16 omega   44.00  134.00   1.0000    9.0000
omega____ theta____ kappa____ phi______ frames
    -      112.0000  -63.0000 -180.0000 90

#__ type_ start__ end____ width___ exp.time_
 17 omega   40.00   92.00   1.0000    9.0000
omega____ theta____ kappa____ phi______ frames
    -      112.0000  -37.0000   90.0000 52

#__ type_ start__ end____ width___ exp.time_
 18 omega   44.00  134.00   1.0000    9.0000
omega____ theta____ kappa____ phi______ frames
    -      112.0000  -63.0000   90.0000 90

#__ type_ start__ end____ width___ exp.time_
 19 omega   39.00   94.00   1.0000    9.0000
omega____ theta____ kappa____ phi______ frames
    -      112.0000  -25.0000 -150.0000 55

#__ type_ start__ end____ width___ exp.time_
 20 omega   39.00   94.00   1.0000    9.0000
omega____ theta____ kappa____ phi______ frames
    -      112.0000  -25.0000  -60.0000 55

#__ type_ start__ end____ width___ exp.time_
 21 omega   40.00  150.00   1.0000    9.0000
omega____ theta____ kappa____ phi______ frames
    -      112.0000  -91.0000 -150.0000 110

#__ type_ start__ end____ width___ exp.time_
 22 omega   90.00  178.00   1.0000    9.0000
omega____ theta____ kappa____ phi______ frames
    -      112.0000   63.0000 -180.0000 88

#__ type_ start__ end____ width___ exp.time_
 23 omega   40.00  150.00   1.0000    9.0000
omega____ theta____ kappa____ phi______ frames
    -      112.0000  -91.0000   30.0000 110

#__ type_ start__ end____ width___ exp.time_
 24 omega   78.00  178.00   1.0000    9.0000
omega____ theta____ kappa____ phi______ frames
    -      112.0000   25.0000  -60.0000 100

#__ type_ start__ end____ width___ exp.time_
 25 omega   39.00   94.00   1.0000    9.0000
omega____ theta____ kappa____ phi______ frames
    -      112.0000  -25.0000  150.0000 55

#__ type_ start__ end____ width___ exp.time_
 26 omega   39.00   94.00   1.0000    9.0000
omega____ theta____ kappa____ phi______ frames
    -      112.0000  -25.0000   30.0000 55

#__ type_ start__ end____ width___ exp.time_
 27 omega   40.00  116.00   1.0000    9.0000
omega____ theta____ kappa____ phi______ frames
    -      112.0000 -111.0000   30.0000 76

#__ type_ start__ end____ width___ exp.time_
 28 omega   90.00  178.00   1.0000    9.0000
omega____ theta____ kappa____ phi______ frames
    -      112.0000   50.0000  -30.0000 88

#__ type_ start__ end____ width___ exp.time_
 29 omega  -21.00   69.00   1.0000    1.0000
omega____ theta____ kappa____ phi______ frames
    -        0.0000   57.0000   60.0000 90

#__ type_ start__ end____ width___ exp.time_
 30 omega  -73.00   44.00   1.0000    1.0000
omega____ theta____ kappa____ phi______ frames
    -        0.0000  -19.0000  -90.0000 117

#__ type_ start__ end____ width___ exp.time_
 31 omega   35.00  125.00   1.0000    3.0000
omega____ theta____ kappa____ phi______ frames
    -       56.0000   57.0000    0.0000 90

#__ type_ start__ end____ width___ exp.time_
 32 omega   35.00  125.00   1.0000    3.0000
omega____ theta____ kappa____ phi______ frames
    -       56.0000   57.0000   60.0000 90

#__ type_ start__ end____ width___ exp.time_
 33 omega   26.00  126.00   1.0000    3.0000
omega____ theta____ kappa____ phi______ frames
    -       56.0000   77.0000  -90.0000 100
;
_diffrn_measurement_device 'four-circle diffractometer'
_diffrn_measurement_device_type 'Xcalibur, Sapphire3, Gemini'
_diffrn_measurement_method '\w scans'
_diffrn_orient_matrix_UB_11 0.0790191000
_diffrn_orient_matrix_UB_12 -0.0110342000
_diffrn_orient_matrix_UB_13 0.1374912000
_diffrn_orient_matrix_UB_21 0.0678254000
_diffrn_orient_matrix_UB_22 0.0719356000
_diffrn_orient_matrix_UB_23 -0.0035685000
_diffrn_orient_matrix_UB_31 -0.1138959000
_diffrn_orient_matrix_UB_32 0.0352776000
_diffrn_orient_matrix_UB_33 0.0505109000
_diffrn_radiation_monochromator graphite
_diffrn_radiation_probe x-ray
_diffrn_radiation_type CuK\a
_diffrn_radiation_wavelength 1.54184
_diffrn_reflns_av_R_equivalents 0.0775
_diffrn_reflns_av_unetI/netI 0.0562
_diffrn_reflns_Laue_measured_fraction_full 1.000
_diffrn_reflns_Laue_measured_fraction_max 1.000
_diffrn_reflns_limit_h_max 11
_diffrn_reflns_limit_h_min -12
_diffrn_reflns_limit_k_max 23
_diffrn_reflns_limit_k_min -19
_diffrn_reflns_limit_l_max 13
_diffrn_reflns_limit_l_min -12
_diffrn_reflns_number 23108
_diffrn_reflns_point_group_measured_fraction_full 0.921
_diffrn_reflns_point_group_measured_fraction_max 0.914
_diffrn_reflns_theta_full 67.684
_diffrn_reflns_theta_max 69.996
_diffrn_reflns_theta_min 4.205
_diffrn_source 'Enhance (Cu) X-ray Source'
_exptl_absorpt_coefficient_mu 0.544
_exptl_absorpt_correction_T_max 1.00000
_exptl_absorpt_correction_T_min 0.33981
_exptl_absorpt_correction_type multi-scan
_exptl_absorpt_process_details
;
CrysAlisPro, Agilent Technologies,
Version 1.171.37.35 (release 13-08-2014 CrysAlis171 .NET)
(compiled Aug 13 2014,18:06:01)
Empirical absorption correction using spherical harmonics,
 implemented in SCALE3 ABSPACK scaling algorithm.
;
_exptl_crystal_colour colourless
_exptl_crystal_colour_primary colourless
_exptl_crystal_density_diffrn 1.127
_exptl_crystal_description block
_exptl_crystal_F_000 752
_exptl_crystal_size_max 0.4
_exptl_crystal_size_mid 0.3
_exptl_crystal_size_min 0.25
_refine_diff_density_max 0.723
_refine_diff_density_min -0.335
_refine_diff_density_rms 0.069
_refine_ls_abs_structure_details
;
 Flack x determined using 2150 quotients [(I+)-(I-)]/[(I+)+(I-)]
 (Parsons, Flack and Wagner, Acta Cryst. B69 (2013) 249-259).
;
_refine_ls_abs_structure_Flack 0.3(3)
_refine_ls_extinction_method none
_refine_ls_goodness_of_fit_ref 1.225
_refine_ls_hydrogen_treatment constr
_refine_ls_matrix_type full
_refine_ls_number_parameters 542
_refine_ls_number_reflns 7090
_refine_ls_number_restraints 252
_refine_ls_restrained_S_all 1.254
_refine_ls_R_factor_all 0.1080
_refine_ls_R_factor_gt 0.0987
_refine_ls_shift/su_max 0.000
_refine_ls_shift/su_mean 0.000
_refine_ls_structure_factor_coef Fsqd
_refine_ls_weighting_details 'w=1/[\s^2^(Fo^2^)+(0.2000P)^2^] where P=(Fo^2^+2Fc^2^)/3'
_refine_ls_weighting_scheme calc
_refine_ls_wR_factor_gt 0.2735
_refine_ls_wR_factor_ref 0.2948
_reflns_Friedel_coverage 0.772
_reflns_Friedel_fraction_full 0.837
_reflns_Friedel_fraction_max 0.823
_reflns_number_gt 6096
_reflns_number_total 7090
_reflns_threshold_expression 'I > 2\s(I)'
_cod_data_source_file d0sc01349h2.cif
_cod_data_source_block mf7
_cod_depositor_comments
;Adding full bibliography for 1557967--1557970.cif.

 Adding full bibliography for 1557967--1557970.cif.
;
_cod_original_cell_volume 2047.35(15)
_cod_database_code 1557969
_shelx_shelxl_version_number 2017/1
_shelx_space_group_comment
;
The symmetry employed for this shelxl refinement is uniquely defined
by the following loop, which should always be used as a source of
symmetry information in preference to the above space-group names.
They are only intended as comments.
;
_reflns_odcompleteness_completeness 99.95
_reflns_odcompleteness_iscentric 1
_reflns_odcompleteness_theta 71.98
_olex2_refinement_description
;
1. Fixed Uiso
 At 1.2 times of:
  All C(H) groups, All C(H,H) groups
 At 1.5 times of:
  All C(H,H,H) groups
2. Restrained distances
 O1-C28 = O1-C25 = O4-C40 = O4-C43 = O2-C33 = O2-C30 = O3-C35 = O3-C38
 1.43 with sigma of 0.01
 O2-C33A = O2-C30A = O1-C25A = O1-C28A = O3-C35A = O3-C38A
 1.43 with sigma of 0.01
 O4A-C40A = O4A-C43A
 1.43 with sigma of 0.01
 C40-C41 = C41-C42 = C42-C43 = C43-C44
 1.53 with sigma of 0.01
 C28-C27 = C27-C26 = C26-C25 = C25-C29
 1.53 with sigma of 0.01
 C35-C36 = C36-C37 = C37-C38 = C38-C39
 1.53 with sigma of 0.01
 C33-C32 = C32-C31 = C31-C30 = C30-C34
 1.53 with sigma of 0.01
 C33A-C32A = C32A-C31A = C31A-C30A = C30A-C34A
 1.53 with sigma of 0.01
 C28A-C27A = C27A-C26A = C26A-C25A = C25A-C29A
 1.53 with sigma of 0.01
 C30A-C33A = C33A-C31A
 2.3 with sigma of 0.02
 C35A-C36A = C36A-C37A = C37A-C38A = C38A-C39A
 1.53 with sigma of 0.01
 C40A-C41A = C41A-C42A = C42A-C43A = C43A-C44A
 1.53 with sigma of 0.01
 C25A-C27A
 2.3 with sigma of 0.02
 C35A-C37A
 2.3 with sigma of 0.02
 C35A-C38A
 2.3 with sigma of 0.02
 O4A-C42A
 2.35 with sigma of 0.02
 C26A-C28A
 2.3 with sigma of 0.02
3. Rigid bond restraints
 O4, C40, C41, C42, C43, C44
 with sigma for 1-2 distances of 0.01 and sigma for 1-3 distances of 0.01
 O3, C35, C36, C37, C38, C39
 with sigma for 1-2 distances of 0.01 and sigma for 1-3 distances of 0.01
 O2, C30, C31, C32, C33, C34
 with sigma for 1-2 distances of 0.01 and sigma for 1-3 distances of 0.01
 O1, C25, C26, C27, C28, C29
 with sigma for 1-2 distances of 0.01 and sigma for 1-3 distances of 0.01
4. Uiso/Uaniso restraints and constraints
O4 \\sim C40 \\sim C41 \\sim C42 \\sim C43 \\sim C44: within 1.7A with sigma of
0.02 and sigma for terminal atoms of 0.02
O3 \\sim C35 \\sim C36 \\sim C37 \\sim C38 \\sim C39: within 1.7A with sigma of
0.02 and sigma for terminal atoms of 0.02
O2 \\sim C30 \\sim C31 \\sim C32 \\sim C33 \\sim C34: within 1.7A with sigma of
0.02 and sigma for terminal atoms of 0.02
O1 \\sim C25 \\sim C26 \\sim C27 \\sim C28 \\sim C29: within 1.7A with sigma of
0.02 and sigma for terminal atoms of 0.02
Uanis(C33) = Uanis(C33A)
Uanis(C32) = Uanis(C32A)
Uanis(C31) = Uanis(C31A)
Uanis(C30) = Uanis(C30A)
Uanis(C34) = Uanis(C34A)
Uanis(C28) = Uanis(C28A)
Uanis(C27) = Uanis(C27A)
Uanis(C26) = Uanis(C26A)
Uanis(C25) = Uanis(C25A)
Uanis(C29) = Uanis(C29A)
Uanis(C35) = Uanis(C35A)
Uanis(C36) = Uanis(C36A)
Uanis(C37) = Uanis(C37A)
Uanis(C38) = Uanis(C38A)
Uanis(C39) = Uanis(C39A)
Uanis(O4) = Uanis(O4A)
Uanis(C44) = Uanis(C44A)
Uanis(C43) = Uanis(C43A)
Uanis(C42) = Uanis(C42A)
Uanis(C40) = Uanis(C40A)
Uanis(C41) = Uanis(C41A)
5. Others
 Sof(C28A)=Sof(H28C)=Sof(H28D)=Sof(C29A)=Sof(H29D)=Sof(H29E)=Sof(H29F)=
 Sof(C26A)=Sof(H26C)=Sof(H26D)=Sof(C25A)=Sof(H25A)=Sof(C27A)=Sof(H27C)=
 Sof(H27D)=1-FVAR(1)
 Sof(C25)=Sof(H25)=Sof(C26)=Sof(H26A)=Sof(H26B)=Sof(C27)=Sof(H27A)=Sof(H27B)=
 Sof(C28)=Sof(H28A)=Sof(H28B)=Sof(C29)=Sof(H29A)=Sof(H29B)=Sof(H29C)=FVAR(1)
 Sof(C30A)=Sof(H30A)=Sof(C31A)=Sof(H31C)=Sof(H31D)=Sof(C32A)=Sof(H32C)=
 Sof(H32D)=Sof(C33A)=Sof(H33C)=Sof(H33D)=Sof(C34A)=Sof(H34D)=Sof(H34E)=
 Sof(H34F)=1-FVAR(2)
 Sof(C30)=Sof(H30)=Sof(C31)=Sof(H31A)=Sof(H31B)=Sof(C32)=Sof(H32A)=Sof(H32B)=
 Sof(C33)=Sof(H33A)=Sof(H33B)=Sof(C34)=Sof(H34A)=Sof(H34B)=Sof(H34C)=FVAR(2)
 Sof(C35A)=Sof(H35C)=Sof(H35D)=Sof(C36A)=Sof(H36C)=Sof(H36D)=Sof(C37A)=
 Sof(H37C)=Sof(H37D)=Sof(C38A)=Sof(H38A)=Sof(C39A)=Sof(H39D)=Sof(H39E)=
 Sof(H39F)=1-FVAR(3)
 Sof(C35)=Sof(H35A)=Sof(H35B)=Sof(C36)=Sof(H36A)=Sof(H36B)=Sof(C37)=Sof(H37A)=
 Sof(H37B)=Sof(C38)=Sof(H38)=Sof(C39)=Sof(H39A)=Sof(H39B)=Sof(H39C)=FVAR(3)
 Sof(O4A)=Sof(C40A)=Sof(H40C)=Sof(H40D)=Sof(C41A)=Sof(C42A)=Sof(H42C)=
 Sof(H42D)=Sof(C44A)=Sof(H44D)=Sof(H44E)=Sof(H44F)=Sof(C43A)=1-FVAR(4)
 Sof(O4)=Sof(C40)=Sof(H40A)=Sof(H40B)=Sof(C41)=Sof(H41A)=Sof(H41B)=Sof(C42)=
 Sof(H42A)=Sof(H42B)=Sof(C43)=Sof(H43)=Sof(C44)=Sof(H44A)=Sof(H44B)=Sof(H44C)=
 FVAR(4)
6.a Ternary CH refined with riding coordinates:
 C25(H25), C30(H30), C38(H38), C43(H43), C30A(H30A), C25A(H25A), C38A(H38A)
6.b Secondary CH2 refined with riding coordinates:
 C26(H26A,H26B), C27(H27A,H27B), C28(H28A,H28B), C31(H31A,H31B), C32(H32A,
 H32B), C33(H33A,H33B), C35(H35A,H35B), C36(H36A,H36B), C37(H37A,H37B),
 C40(H40A,H40B), C41(H41A,H41B), C42(H42A,H42B), C31A(H31C,H31D), C32A(H32C,
 H32D), C33A(H33C,H33D), C28A(H28C,H28D), C26A(H26C,H26D), C27A(H27C,H27D),
 C35A(H35C,H35D), C36A(H36C,H36D), C37A(H37C,H37D), C40A(H40C,H40D), C42A(H42C,
 H42D)
6.c Me refined with riding coordinates:
 C34A(H34D,H34E,H34F), C44A(H44D,H44E,H44F)
6.d Aromatic/amide H refined with riding coordinates:
 C2(H2), C3(H3), C4(H4), C5(H5), C6(H6), C8(H8), C9(H9), C10(H10), C11(H11),
 C12(H12), C14(H14), C15(H15), C16(H16), C17(H17), C18(H18), C20(H20), C21(H21),
  C22(H22), C23(H23), C24(H24)
6.e Idealised Me refined as rotating group:
 C29(H29A,H29B,H29C), C34(H34A,H34B,H34C), C39(H39A,H39B,H39C), C44(H44A,H44B,
 H44C), C29A(H29D,H29E,H29F), C39A(H39D,H39E,H39F)
;
_olex2_submission_special_instructions 'No special instructions were received'

loop_
_space_group_symop_operation_xyz
'x, y, z'
'-x, y+1/2, -z'

loop_
_atom_site_label
_atom_site_type_symbol
_atom_site_fract_x
_atom_site_fract_y
_atom_site_fract_z
_atom_site_U_iso_or_equiv
_atom_site_adp_type
_atom_site_occupancy
_atom_site_site_symmetry_order
_atom_site_calc_flag
_atom_site_refinement_flags_posn
_atom_site_refinement_flags_adp
_atom_site_refinement_flags_occupancy
_atom_site_disorder_assembly
_atom_site_disorder_group
Li1 Li -0.6023(7) -0.4270(4) -0.7616(7) 0.0418(15) Uani 1 1 d . . . . .
Li2 Li -0.7644(8) -0.5311(5) -0.7951(9) 0.0513(18) Uani 1 1 d . . . . .
O1 O -0.8866(4) -0.6043(2) -0.7995(6) 0.0720(13) Uani 1 1 d D U . . .
O2 O -0.5772(4) -0.3545(2) -0.8860(4) 0.0616(10) Uani 1 1 d D U . . .
O3 O -0.4747(4) -0.3978(2) -0.6029(4) 0.0665(11) Uani 1 1 d D U . . .
N1 N -0.8102(4) -0.4320(2) -0.7490(4) 0.0418(8) Uani 1 1 d . . . . .
N2 N -0.5731(3) -0.5342(2) -0.8129(4) 0.0407(8) Uani 1 1 d . . . . .
C1 C -0.8326(4) -0.4077(3) -0.6332(4) 0.0412(9) Uani 1 1 d . . . . .
C2 C -0.8580(5) -0.3363(3) -0.6123(5) 0.0498(11) Uani 1 1 d . . . . .
H2 H -0.865777 -0.304114 -0.680955 0.060 Uiso 1 1 calc R . . . .
C3 C -0.8718(6) -0.3119(3) -0.4948(6) 0.0550(12) Uani 1 1 d . . . . .
H3 H -0.889964 -0.263573 -0.484105 0.066 Uiso 1 1 calc R . . . .
C4 C -0.8591(7) -0.3577(4) -0.3920(6) 0.0618(14) Uani 1 1 d . . . . .
H4 H -0.866209 -0.340996 -0.310574 0.074 Uiso 1 1 calc R . . . .
C5 C -0.8363(7) -0.4273(4) -0.4109(6) 0.0665(16) Uani 1 1 d . . . . .
H5 H -0.827897 -0.459096 -0.341577 0.080 Uiso 1 1 calc R . . . .
C6 C -0.8253(5) -0.4526(3) -0.5300(5) 0.0517(12) Uani 1 1 d . . . . .
H6 H -0.812449 -0.501409 -0.540781 0.062 Uiso 1 1 calc R . . . .
C7 C -0.9048(4) -0.4166(2) -0.8587(4) 0.0404(9) Uani 1 1 d . . . . .
C8 C -1.0341(5) -0.3895(3) -0.8634(6) 0.0538(12) Uani 1 1 d . . . . .
H8 H -1.060080 -0.377405 -0.786534 0.065 Uiso 1 1 calc R . . . .
C9 C -1.1222(6) -0.3803(4) -0.9767(7) 0.0720(18) Uani 1 1 d . . . . .
H9 H -1.208744 -0.362200 -0.976755 0.086 Uiso 1 1 calc R . . . .
C10 C -1.0895(7) -0.3967(4) -1.0931(6) 0.0722(18) Uani 1 1 d . . . . .
H10 H -1.152197 -0.389664 -1.171104 0.087 Uiso 1 1 calc R . . . .
C11 C -0.9649(7) -0.4230(4) -1.0913(5) 0.0626(14) Uani 1 1 d . . . . .
H11 H -0.941050 -0.435383 -1.169041 0.075 Uiso 1 1 calc R . . . .
C12 C -0.8735(5) -0.4319(3) -0.9782(5) 0.0486(10) Uani 1 1 d . . . . .
H12 H -0.786526 -0.448735 -0.980058 0.058 Uiso 1 1 calc R . . . .
C13 C -0.5211(4) -0.5794(3) -0.7158(4) 0.0414(9) Uani 1 1 d . . . . .
C14 C -0.5498(5) -0.5695(3) -0.5951(5) 0.0475(10) Uani 1 1 d . . . . .
H14 H -0.598232 -0.528718 -0.581084 0.057 Uiso 1 1 calc R . . . .
C15 C -0.5104(8) -0.6168(4) -0.4949(6) 0.0676(16) Uani 1 1 d . . . . .
H15 H -0.534086 -0.608281 -0.415604 0.081 Uiso 1 1 calc R . . . .
C16 C -0.4374(8) -0.6760(4) -0.5101(7) 0.078(2) Uani 1 1 d . . . . .
H16 H -0.408632 -0.708039 -0.442153 0.093 Uiso 1 1 calc R . . . .
C17 C -0.4074(7) -0.6869(4) -0.6298(8) 0.0735(17) Uani 1 1 d . . . . .
H17 H -0.358792 -0.727706 -0.643065 0.088 Uiso 1 1 calc R . . . .
C18 C -0.4460(5) -0.6406(3) -0.7276(6) 0.0535(12) Uani 1 1 d . . . . .
H18 H -0.421638 -0.649798 -0.806378 0.064 Uiso 1 1 calc R . . . .
C19 C -0.5259(5) -0.5387(3) -0.9250(5) 0.0444(10) Uani 1 1 d . . . . .
C20 C -0.3880(5) -0.5315(4) -0.9259(5) 0.0571(13) Uani 1 1 d . . . . .
H20 H -0.325017 -0.525970 -0.847544 0.069 Uiso 1 1 calc R . . . .
C21 C -0.3432(7) -0.5322(5) -1.0388(7) 0.0750(19) Uani 1 1 d . . . . .
H21 H -0.250060 -0.528868 -1.036760 0.090 Uiso 1 1 calc R . . . .
C22 C -0.4344(8) -0.5380(5) -1.1556(7) 0.0773(19) Uani 1 1 d . . . . .
H22 H -0.404550 -0.536454 -1.233206 0.093 Uiso 1 1 calc R . . . .
C23 C -0.5685(7) -0.5459(4) -1.1559(6) 0.0695(16) Uani 1 1 d . . . . .
H23 H -0.631465 -0.549953 -1.234591 0.083 Uiso 1 1 calc R . . . .
C24 C -0.6128(5) -0.5481(3) -1.0430(5) 0.0534(12) Uani 1 1 d . . . . .
H24 H -0.705043 -0.556259 -1.046045 0.064 Uiso 1 1 calc R . . . .
C25 C -0.8421(10) -0.6751(4) -0.7675(10) 0.072(2) Uani 0.722(11) 1 d D U P A 1
H25 H -0.769911 -0.674527 -0.688421 0.086 Uiso 0.722(11) 1 calc R . P A 1
C26 C -0.9654(13) -0.7111(6) -0.7398(17) 0.096(4) Uani 0.722(11) 1 d D U P A 1
H26A H -0.985306 -0.754314 -0.791608 0.116 Uiso 0.722(11) 1 calc R . P A 1
H26B H -0.949521 -0.724323 -0.648873 0.116 Uiso 0.722(11) 1 calc R . P A 1
C27 C -1.0815(13) -0.6607(7) -0.772(2) 0.116(5) Uani 0.722(11) 1 d D U P A 1
H27A H -1.142446 -0.674485 -0.852931 0.139 Uiso 0.722(11) 1 calc R . P A 1
H27B H -1.132717 -0.660374 -0.703914 0.139 Uiso 0.722(11) 1 calc R . P A 1
C28 C -1.0226(12) -0.5900(8) -0.785(2) 0.102(5) Uani 0.722(11) 1 d D U P A 1
H28A H -1.074303 -0.564858 -0.859841 0.122 Uiso 0.722(11) 1 calc R . P A 1
H28B H -1.021448 -0.561277 -0.707810 0.122 Uiso 0.722(11) 1 calc R . P A 1
C29 C -0.7860(13) -0.7008(7) -0.8750(12) 0.081(3) Uani 0.722(11) 1 d D U P A 1
H29A H -0.853819 -0.696797 -0.954254 0.121 Uiso 0.722(11) 1 calc GR . P A 1
H29B H -0.759454 -0.750124 -0.860514 0.121 Uiso 0.722(11) 1 calc GR . P A 1
H29C H -0.707533 -0.672620 -0.881216 0.121 Uiso 0.722(11) 1 calc GR . P A 1
C30 C -0.6499(19) -0.2908(7) -0.8858(18) 0.088(3) Uani 0.438(8) 1 d D U P B 1
H30 H -0.732653 -0.292235 -0.850551 0.105 Uiso 0.438(8) 1 calc R . P B 1
C31 C -0.666(3) -0.2713(11) -1.0269(17) 0.097(3) Uani 0.438(8) 1 d D U P B 1
H31A H -0.622207 -0.225435 -1.033320 0.116 Uiso 0.438(8) 1 calc R . P B 1
H31B H -0.762348 -0.266176 -1.066070 0.116 Uiso 0.438(8) 1 calc R . P B 1
C32 C -0.604(2) -0.3268(12) -1.1009(15) 0.096(4) Uani 0.438(8) 1 d D U P B 1
H32A H -0.665875 -0.365844 -1.134238 0.116 Uiso 0.438(8) 1 calc R . P B 1
H32B H -0.562949 -0.306983 -1.168266 0.116 Uiso 0.438(8) 1 calc R . P B 1
C33 C -0.5057(14) -0.3442(12) -0.9805(15) 0.076(3) Uani 0.438(8) 1 d D U P B 1
H33A H -0.455527 -0.387316 -0.992141 0.092 Uiso 0.438(8) 1 calc R . P B 1
H33B H -0.441028 -0.305302 -0.956826 0.092 Uiso 0.438(8) 1 calc R . P B 1
C34 C -0.555(4) -0.2297(16) -0.848(4) 0.139(6) Uani 0.438(8) 1 d D U P B 1
H34A H -0.546849 -0.219601 -0.757057 0.209 Uiso 0.438(8) 1 calc GR . P B 1
H34B H -0.590040 -0.188241 -0.897868 0.209 Uiso 0.438(8) 1 calc GR . P B 1
H34C H -0.466838 -0.241727 -0.863373 0.209 Uiso 0.438(8) 1 calc GR . P B 1
C35 C -0.5009(12) -0.3807(8) -0.4755(9) 0.087(4) Uani 0.654(11) 1 d D U P C 1
H35A H -0.528558 -0.424059 -0.437267 0.104 Uiso 0.654(11) 1 calc R . P C 1
H35B H -0.576108 -0.346943 -0.486044 0.104 Uiso 0.654(11) 1 calc R . P C 1
C36 C -0.3817(17) -0.3501(13) -0.3866(18) 0.117(5) Uani 0.654(11) 1 d D U P C 1
H36A H -0.385253 -0.354407 -0.295752 0.141 Uiso 0.654(11) 1 calc R . P C 1
H36B H -0.361694 -0.301186 -0.407580 0.141 Uiso 0.654(11) 1 calc R . P C 1
C37 C -0.2912(14) -0.4050(13) -0.4307(12) 0.113(4) Uani 0.654(11) 1 d D U P C 1
H37A H -0.199795 -0.385478 -0.420724 0.136 Uiso 0.654(11) 1 calc R . P C 1
H37B H -0.285553 -0.447110 -0.375906 0.136 Uiso 0.654(11) 1 calc R . P C 1
C38 C -0.3427(9) -0.4263(8) -0.5680(11) 0.086(3) Uani 0.654(11) 1 d D U P C 1
H38 H -0.340012 -0.478176 -0.581490 0.103 Uiso 0.654(11) 1 calc R . P C 1
C39 C -0.273(2) -0.3858(12) -0.653(2) 0.117(5) Uani 0.654(11) 1 d D U P C 1
H39A H -0.325815 -0.388082 -0.740319 0.175 Uiso 0.654(11) 1 calc GR . P C 1
H39B H -0.184417 -0.405970 -0.648962 0.175 Uiso 0.654(11) 1 calc GR . P C 1
H39C H -0.264146 -0.336758 -0.624817 0.175 Uiso 0.654(11) 1 calc GR . P C 1
O4 O -0.0017(11) -0.6311(6) -0.4341(12) 0.117(3) Uani 0.715(10) 1 d D U P D 1
C40 C -0.1062(13) -0.5825(8) -0.4277(14) 0.103(3) Uani 0.715(10) 1 d D U P D 1
H40A H -0.188470 -0.593739 -0.491862 0.123 Uiso 0.715(10) 1 calc R . P D 1
H40B H -0.078476 -0.533823 -0.441507 0.123 Uiso 0.715(10) 1 calc R . P D 1
C41 C -0.1286(14) -0.5918(10) -0.2935(14) 0.120(4) Uani 0.715(10) 1 d D U P D 1
H41A H -0.213555 -0.617211 -0.295784 0.143 Uiso 0.715(10) 1 calc R . P D 1
H41B H -0.134032 -0.545386 -0.253412 0.143 Uiso 0.715(10) 1 calc R . P D 1
C42 C -0.0106(16) -0.6338(11) -0.2172(15) 0.124(4) Uani 0.715(10) 1 d D U P D 1
H42A H 0.028930 -0.611312 -0.134720 0.149 Uiso 0.715(10) 1 calc R . P D 1
H42B H -0.035401 -0.682909 -0.203034 0.149 Uiso 0.715(10) 1 calc R . P D 1
C43 C 0.0801(14) -0.6288(10) -0.3101(15) 0.124(4) Uani 0.715(10) 1 d D U P D 1
H43 H 0.137005 -0.585546 -0.296175 0.149 Uiso 0.715(10) 1 calc R . P D 1
C44 C 0.163(3) -0.6954(11) -0.279(3) 0.160(8) Uani 0.715(10) 1 d D U P D 1
H44A H 0.198038 -0.709499 -0.353163 0.241 Uiso 0.715(10) 1 calc GR . P D 1
H44B H 0.106776 -0.732980 -0.256943 0.241 Uiso 0.715(10) 1 calc GR . P D 1
H44C H 0.237922 -0.686498 -0.206889 0.241 Uiso 0.715(10) 1 calc GR . P D 1
C30A C -0.5545(16) -0.2820(5) -0.8546(15) 0.088(3) Uani 0.562(8) 1 d D . P B 2
H30A H -0.500373 -0.279182 -0.765552 0.105 Uiso 0.562(8) 1 calc R . P B 2
C31A C -0.4691(18) -0.2557(8) -0.9425(14) 0.097(3) Uani 0.562(8) 1 d D . P B 2
H31C H -0.373387 -0.266516 -0.908493 0.116 Uiso 0.562(8) 1 calc R . P B 2
H31D H -0.479625 -0.204404 -0.955793 0.116 Uiso 0.562(8) 1 calc R . P B 2
C32A C -0.523(2) -0.2960(8) -1.0663(13) 0.096(4) Uani 0.562(8) 1 d D . P B 2
H32C H -0.607046 -0.275003 -1.115579 0.116 Uiso 0.562(8) 1 calc R . P B 2
H32D H -0.456328 -0.298761 -1.120352 0.116 Uiso 0.562(8) 1 calc R . P B 2
C33A C -0.5472(14) -0.3664(6) -1.0117(11) 0.076(3) Uani 0.562(8) 1 d D . P B 2
H33C H -0.623274 -0.390353 -1.068235 0.092 Uiso 0.562(8) 1 calc R . P B 2
H33D H -0.466655 -0.396301 -1.003787 0.092 Uiso 0.562(8) 1 calc R . P B 2
C34A C -0.6933(19) -0.2597(12) -0.853(3) 0.139(6) Uani 0.562(8) 1 d D . P B 2
H34D H -0.693708 -0.209569 -0.832453 0.209 Uiso 0.562(8) 1 calc R . P B 2
H34E H -0.751095 -0.267816 -0.937201 0.209 Uiso 0.562(8) 1 calc R . P B 2
H34F H -0.726559 -0.286809 -0.789171 0.209 Uiso 0.562(8) 1 calc R . P B 2
C28A C -1.006(3) -0.594(2) -0.751(5) 0.102(5) Uani 0.278(11) 1 d D . P A 2
H28C H -1.036214 -0.544380 -0.758979 0.122 Uiso 0.278(11) 1 calc R . P A 2
H28D H -0.993003 -0.608633 -0.660710 0.122 Uiso 0.278(11) 1 calc R . P A 2
C29A C -0.762(3) -0.7085(18) -0.808(4) 0.081(3) Uani 0.278(11) 1 d D . P A 2
H29D H -0.693102 -0.671966 -0.789404 0.121 Uiso 0.278(11) 1 calc GR . P A 2
H29E H -0.744014 -0.738989 -0.876062 0.121 Uiso 0.278(11) 1 calc GR . P A 2
H29F H -0.761105 -0.736435 -0.731831 0.121 Uiso 0.278(11) 1 calc GR . P A 2
C26A C -1.018(3) -0.7081(13) -0.811(4) 0.096(4) Uani 0.278(11) 1 d D . P A 2
H26C H -0.997703 -0.721562 -0.719566 0.116 Uiso 0.278(11) 1 calc R . P A 2
H26D H -1.054893 -0.748643 -0.864285 0.116 Uiso 0.278(11) 1 calc R . P A 2
C25A C -0.898(2) -0.6744(8) -0.852(3) 0.072(2) Uani 0.278(11) 1 d D . P A 2
H25A H -0.918859 -0.670966 -0.946642 0.086 Uiso 0.278(11) 1 calc R . P A 2
C27A C -1.105(3) -0.6421(18) -0.838(5) 0.116(5) Uani 0.278(11) 1 d D . P A 2
H27C H -1.120916 -0.627570 -0.928545 0.139 Uiso 0.278(11) 1 calc R . P A 2
H27D H -1.191094 -0.646863 -0.811247 0.139 Uiso 0.278(11) 1 calc R . P A 2
C35A C -0.526(2) -0.3632(15) -0.5030(18) 0.087(4) Uani 0.346(11) 1 d D . P C 2
H35C H -0.598038 -0.390372 -0.477290 0.104 Uiso 0.346(11) 1 calc R . P C 2
H35D H -0.557041 -0.314807 -0.526739 0.104 Uiso 0.346(11) 1 calc R . P C 2
C36A C -0.397(3) -0.364(3) -0.402(3) 0.117(5) Uani 0.346(11) 1 d D . P C 2
H36C H -0.364844 -0.412474 -0.379740 0.141 Uiso 0.346(11) 1 calc R . P C 2
H36D H -0.405536 -0.338358 -0.324482 0.141 Uiso 0.346(11) 1 calc R . P C 2
C37A C -0.309(2) -0.3249(19) -0.479(2) 0.113(4) Uani 0.346(11) 1 d D . P C 2
H37C H -0.335449 -0.275156 -0.494358 0.136 Uiso 0.346(11) 1 calc R . P C 2
H37D H -0.212167 -0.327824 -0.438310 0.136 Uiso 0.346(11) 1 calc R . P C 2
C38A C -0.3454(14) -0.3691(13) -0.596(2) 0.086(3) Uani 0.346(11) 1 d D . P C 2
H38A H -0.359766 -0.333944 -0.666915 0.103 Uiso 0.346(11) 1 calc R . P C 2
C39A C -0.283(5) -0.4301(19) -0.649(4) 0.117(5) Uani 0.346(11) 1 d D . P C 2
H39D H -0.345638 -0.449056 -0.723015 0.175 Uiso 0.346(11) 1 calc GR . P C 2
H39E H -0.260126 -0.466669 -0.583702 0.175 Uiso 0.346(11) 1 calc GR . P C 2
H39F H -0.200892 -0.414603 -0.674504 0.175 Uiso 0.346(11) 1 calc GR . P C 2
O4A O 0.097(3) -0.6209(16) -0.388(3) 0.117(3) Uani 0.285(10) 1 d D . P D 2
C40A C 0.163(4) -0.6861(19) -0.353(4) 0.103(3) Uani 0.285(10) 1 d D . P D 2
H40C H 0.261391 -0.683119 -0.328092 0.123 Uiso 0.285(10) 1 calc R . P D 2
H40D H 0.132615 -0.725111 -0.412746 0.123 Uiso 0.285(10) 1 calc R . P D 2
C41A C 0.091(3) -0.682(3) -0.240(4) 0.120(4) Uani 0.285(10) 1 d D . P D 2
C42A C -0.050(4) -0.652(2) -0.256(4) 0.124(4) Uani 0.285(10) 1 d D . P D 2
H42C H -0.120324 -0.675697 -0.318730 0.149 Uiso 0.285(10) 1 calc R . P D 2
H42D H -0.078609 -0.641890 -0.175183 0.149 Uiso 0.285(10) 1 calc R . P D 2
C44A C -0.106(5) -0.547(3) -0.367(7) 0.160(8) Uani 0.285(10) 1 d D . P D 2
H44D H -0.149268 -0.529907 -0.299913 0.241 Uiso 0.285(10) 1 calc R . P D 2
H44E H -0.079902 -0.507157 -0.413520 0.241 Uiso 0.285(10) 1 calc R . P D 2
H44F H -0.169668 -0.576694 -0.426113 0.241 Uiso 0.285(10) 1 calc R . P D 2
C43A C 0.018(3) -0.5904(17) -0.308(4) 0.124(4) Uani 0.285(10) 1 d D . P D 2

loop_
_atom_site_aniso_label
_atom_site_aniso_U_11
_atom_site_aniso_U_22
_atom_site_aniso_U_33
_atom_site_aniso_U_23
_atom_site_aniso_U_13
_atom_site_aniso_U_12
Li1 0.041(3) 0.044(4) 0.041(3) 0.001(3) 0.011(3) 0.000(3)
Li2 0.041(3) 0.050(4) 0.069(5) -0.004(4) 0.026(3) 0.002(3)
O1 0.054(2) 0.054(2) 0.113(4) 0.013(2) 0.029(2) -0.0055(17)
O2 0.070(2) 0.053(2) 0.056(2) 0.0187(17) 0.0015(17) -0.0097(18)
O3 0.063(2) 0.063(2) 0.060(2) 0.0082(19) -0.0182(17) -0.0093(19)
N1 0.0402(16) 0.047(2) 0.0401(17) 0.0015(15) 0.0121(14) 0.0085(15)
N2 0.0369(16) 0.0420(19) 0.0454(19) -0.0020(16) 0.0135(14) 0.0054(14)
C1 0.0367(18) 0.043(2) 0.045(2) -0.0001(18) 0.0128(16) 0.0020(16)
C2 0.057(3) 0.047(3) 0.048(2) 0.000(2) 0.017(2) 0.004(2)
C3 0.062(3) 0.048(3) 0.057(3) -0.009(2) 0.020(2) 0.002(2)
C4 0.076(3) 0.063(3) 0.050(3) -0.011(2) 0.023(2) 0.008(3)
C5 0.089(4) 0.071(4) 0.049(3) 0.010(3) 0.034(3) 0.019(3)
C6 0.063(3) 0.050(3) 0.049(3) 0.002(2) 0.027(2) 0.012(2)
C7 0.0370(19) 0.039(2) 0.046(2) 0.0048(17) 0.0109(16) -0.0021(16)
C8 0.045(2) 0.054(3) 0.061(3) -0.002(2) 0.007(2) 0.005(2)
C9 0.049(3) 0.073(4) 0.086(4) 0.003(3) -0.005(3) 0.016(3)
C10 0.069(3) 0.078(4) 0.056(3) 0.008(3) -0.015(3) -0.002(3)
C11 0.076(3) 0.063(4) 0.045(2) 0.005(2) 0.005(2) -0.012(3)
C12 0.050(2) 0.051(3) 0.046(2) -0.001(2) 0.0107(19) -0.003(2)
C13 0.0366(19) 0.043(2) 0.044(2) -0.0065(18) 0.0066(16) -0.0023(17)
C14 0.053(2) 0.047(3) 0.041(2) -0.0027(19) 0.0072(18) -0.0014(19)
C15 0.087(4) 0.065(4) 0.046(3) 0.003(3) 0.003(3) -0.014(3)
C16 0.092(5) 0.059(4) 0.070(4) 0.016(3) -0.011(3) -0.001(3)
C17 0.075(4) 0.052(3) 0.086(5) -0.002(3) 0.001(3) 0.010(3)
C18 0.050(2) 0.046(3) 0.063(3) -0.011(2) 0.009(2) 0.007(2)
C19 0.044(2) 0.043(2) 0.048(2) -0.0076(19) 0.0141(18) -0.0035(18)
C20 0.048(2) 0.073(4) 0.055(3) -0.010(3) 0.021(2) -0.007(2)
C21 0.069(3) 0.092(5) 0.076(4) -0.019(4) 0.040(3) -0.018(3)
C22 0.094(5) 0.088(5) 0.061(3) -0.015(3) 0.041(3) -0.018(4)
C23 0.081(4) 0.083(5) 0.047(3) -0.016(3) 0.019(3) -0.009(3)
C24 0.054(3) 0.062(3) 0.045(2) -0.011(2) 0.012(2) -0.006(2)
C25 0.076(5) 0.057(4) 0.085(6) 0.012(4) 0.022(4) -0.004(4)
C26 0.110(9) 0.064(5) 0.129(11) 0.014(7) 0.056(8) -0.022(5)
C27 0.084(6) 0.089(8) 0.183(15) 0.013(9) 0.050(9) -0.024(5)
C28 0.053(4) 0.082(5) 0.175(13) 0.020(7) 0.034(7) -0.002(4)
C29 0.081(6) 0.072(6) 0.090(8) -0.005(7) 0.022(6) -0.010(5)
C30 0.100(7) 0.048(5) 0.115(7) 0.010(5) 0.024(7) -0.005(5)
C31 0.108(8) 0.085(7) 0.099(7) 0.020(6) 0.026(6) 0.000(6)
C32 0.115(9) 0.110(10) 0.073(6) 0.027(6) 0.039(6) -0.004(7)
C33 0.048(7) 0.086(9) 0.101(7) 0.039(6) 0.029(5) -0.019(5)
C34 0.162(15) 0.094(9) 0.173(14) -0.048(11) 0.062(11) -0.035(10)
C35 0.082(6) 0.088(8) 0.068(6) -0.019(6) -0.033(5) 0.049(5)
C36 0.096(7) 0.157(12) 0.080(6) -0.039(7) -0.019(5) 0.020(7)
C37 0.072(5) 0.186(13) 0.074(6) -0.017(7) 0.001(5) 0.025(7)
C38 0.056(4) 0.099(7) 0.097(6) -0.012(6) 0.004(4) 0.002(5)
C39 0.118(8) 0.143(15) 0.100(7) 0.000(12) 0.047(7) 0.016(13)
O4 0.104(6) 0.113(7) 0.135(7) -0.003(6) 0.027(5) 0.007(6)
C40 0.082(6) 0.088(7) 0.133(8) -0.018(7) 0.013(6) -0.004(5)
C41 0.089(7) 0.134(11) 0.133(9) -0.033(9) 0.018(6) -0.023(7)
C42 0.121(10) 0.132(12) 0.108(8) -0.032(8) -0.001(7) -0.033(8)
C43 0.087(7) 0.109(9) 0.168(11) -0.006(10) 0.008(7) 0.000(6)
C44 0.138(13) 0.098(10) 0.218(19) -0.030(13) -0.021(13) 0.020(9)
C30A 0.100(7) 0.048(5) 0.115(7) 0.010(5) 0.024(7) -0.005(5)
C31A 0.108(8) 0.085(7) 0.099(7) 0.020(6) 0.026(6) 0.000(6)
C32A 0.115(9) 0.110(10) 0.073(6) 0.027(6) 0.039(6) -0.004(7)
C33A 0.048(7) 0.086(9) 0.101(7) 0.039(6) 0.029(5) -0.019(5)
C34A 0.162(15) 0.094(9) 0.173(14) -0.048(11) 0.062(11) -0.035(10)
C28A 0.053(4) 0.082(5) 0.175(13) 0.020(7) 0.034(7) -0.002(4)
C29A 0.081(6) 0.072(6) 0.090(8) -0.005(7) 0.022(6) -0.010(5)
C26A 0.110(9) 0.064(5) 0.129(11) 0.014(7) 0.056(8) -0.022(5)
C25A 0.076(5) 0.057(4) 0.085(6) 0.012(4) 0.022(4) -0.004(4)
C27A 0.084(6) 0.089(8) 0.183(15) 0.013(9) 0.050(9) -0.024(5)
C35A 0.082(6) 0.088(8) 0.068(6) -0.019(6) -0.033(5) 0.049(5)
C36A 0.096(7) 0.157(12) 0.080(6) -0.039(7) -0.019(5) 0.020(7)
C37A 0.072(5) 0.186(13) 0.074(6) -0.017(7) 0.001(5) 0.025(7)
C38A 0.056(4) 0.099(7) 0.097(6) -0.012(6) 0.004(4) 0.002(5)
C39A 0.118(8) 0.143(15) 0.100(7) 0.000(12) 0.047(7) 0.016(13)
O4A 0.104(6) 0.113(7) 0.135(7) -0.003(6) 0.027(5) 0.007(6)
C40A 0.082(6) 0.088(7) 0.133(8) -0.018(7) 0.013(6) -0.004(5)
C41A 0.089(7) 0.134(11) 0.133(9) -0.033(9) 0.018(6) -0.023(7)
C42A 0.121(10) 0.132(12) 0.108(8) -0.032(8) -0.001(7) -0.033(8)
C44A 0.138(13) 0.098(10) 0.218(19) -0.030(13) -0.021(13) 0.020(9)
C43A 0.087(7) 0.109(9) 0.168(11) -0.006(10) 0.008(7) 0.000(6)

loop_
_atom_type_symbol
_atom_type_description
_atom_type_scat_dispersion_real
_atom_type_scat_dispersion_imag
_atom_type_scat_source
Li Li 0.0008 0.0003 'International Tables Vol C Tables 4.2.6.8 and 6.1.1.4'
O O 0.0492 0.0322 'International Tables Vol C Tables 4.2.6.8 and 6.1.1.4'
N N 0.0311 0.0180 'International Tables Vol C Tables 4.2.6.8 and 6.1.1.4'
C C 0.0181 0.0091 'International Tables Vol C Tables 4.2.6.8 and 6.1.1.4'
H H 0.0000 0.0000 'International Tables Vol C Tables 4.2.6.8 and 6.1.1.4'

loop_
_geom_angle_atom_site_label_1
_geom_angle_atom_site_label_2
_geom_angle_atom_site_label_3
_geom_angle
_geom_angle_site_symmetry_1
_geom_angle_site_symmetry_3
_geom_angle_publ_flag
O2 Li1 Li2 128.3(4) . . ?
O2 Li1 O3 103.3(4) . . ?
O2 Li1 N1 110.3(4) . . ?
O2 Li1 N2 116.2(4) . . ?
O3 Li1 Li2 128.4(4) . . ?
O3 Li1 N1 115.5(4) . . ?
O3 Li1 N2 112.5(4) . . ?
N1 Li1 Li2 50.1(3) . . ?
N2 Li1 Li2 49.5(3) . . ?
N2 Li1 N1 99.6(3) . . ?
Li1 Li2 C7 72.2(3) . . ?
Li1 Li2 C13 71.7(3) . . ?
O1 Li2 Li1 172.8(5) . . ?
O1 Li2 N1 120.8(4) . . ?
O1 Li2 N2 129.6(5) . . ?
O1 Li2 C7 106.8(4) . . ?
O1 Li2 C13 109.3(4) . . ?
N1 Li2 Li1 54.7(3) . . ?
N1 Li2 C7 31.6(2) . . ?
N1 Li2 C13 120.0(4) . . ?
N2 Li2 Li1 54.6(3) . . ?
N2 Li2 N1 109.4(5) . . ?
N2 Li2 C7 119.3(4) . . ?
N2 Li2 C13 31.1(2) . . ?
C13 Li2 C7 143.8(4) . . ?
C25 O1 Li2 121.2(5) . . ?
C25 O1 C28 114.1(8) . . ?
C28 O1 Li2 120.4(7) . . ?
C28A O1 Li2 120.2(14) . . ?
C25A O1 Li2 134.4(9) . . ?
C25A O1 C28A 105.2(16) . . ?
C30 O2 Li1 116.7(8) . . ?
C33 O2 Li1 139.5(10) . . ?
C33 O2 C30 103.8(12) . . ?
C30A O2 Li1 123.5(7) . . ?
C30A O2 C33A 108.1(7) . . ?
C33A O2 Li1 126.9(6) . . ?
C35 O3 Li1 129.5(6) . . ?
C38 O3 Li1 121.8(6) . . ?
C38 O3 C35 100.8(7) . . ?
C35A O3 Li1 119.3(9) . . ?
C38A O3 Li1 125.6(10) . . ?
C38A O3 C35A 105.5(12) . . ?
Li2 N1 Li1 75.2(3) . . ?
C1 N1 Li1 113.2(3) . . ?
C1 N1 Li2 128.2(4) . . ?
C7 N1 Li1 116.9(3) . . ?
C7 N1 Li2 98.3(4) . . ?
C7 N1 C1 118.1(4) . . ?
Li2 N2 Li1 75.9(4) . . ?
C13 N2 Li1 116.9(4) . . ?
C13 N2 Li2 99.9(4) . . ?
C13 N2 C19 118.1(4) . . ?
C19 N2 Li1 111.9(4) . . ?
C19 N2 Li2 127.6(4) . . ?
N1 C1 C2 122.3(4) . . ?
C6 C1 N1 121.2(4) . . ?
C6 C1 C2 116.4(4) . . ?
C1 C2 H2 119.1 . . ?
C3 C2 C1 121.9(5) . . ?
C3 C2 H2 119.1 . . ?
C2 C3 H3 119.8 . . ?
C2 C3 C4 120.3(5) . . ?
C4 C3 H3 119.8 . . ?
C3 C4 H4 120.7 . . ?
C5 C4 C3 118.6(5) . . ?
C5 C4 H4 120.7 . . ?
C4 C5 H5 119.3 . . ?
C4 C5 C6 121.3(6) . . ?
C6 C5 H5 119.3 . . ?
C1 C6 C5 121.4(5) . . ?
C1 C6 H6 119.3 . . ?
C5 C6 H6 119.3 . . ?
N1 C7 Li2 50.1(3) . . ?
N1 C7 C8 125.7(4) . . ?
N1 C7 C12 118.4(4) . . ?
C8 C7 Li2 140.5(4) . . ?
C8 C7 C12 115.8(4) . . ?
C12 C7 Li2 81.3(4) . . ?
C7 C8 H8 119.6 . . ?
C9 C8 C7 120.8(6) . . ?
C9 C8 H8 119.6 . . ?
C8 C9 H9 118.9 . . ?
C8 C9 C10 122.2(6) . . ?
C10 C9 H9 118.9 . . ?
C9 C10 H10 120.9 . . ?
C11 C10 C9 118.2(5) . . ?
C11 C10 H10 120.9 . . ?
C10 C11 H11 119.7 . . ?
C10 C11 C12 120.7(6) . . ?
C12 C11 H11 119.7 . . ?
C7 C12 H12 118.9 . . ?
C11 C12 C7 122.2(5) . . ?
C11 C12 H12 118.9 . . ?
N2 C13 Li2 49.1(3) . . ?
N2 C13 C14 119.8(4) . . ?
N2 C13 C18 125.3(4) . . ?
C14 C13 Li2 83.1(3) . . ?
C14 C13 C18 114.8(5) . . ?
C18 C13 Li2 139.1(4) . . ?
C13 C14 H14 118.5 . . ?
C15 C14 C13 123.0(5) . . ?
C15 C14 H14 118.5 . . ?
C14 C15 H15 119.7 . . ?
C16 C15 C14 120.5(6) . . ?
C16 C15 H15 119.7 . . ?
C15 C16 H16 121.3 . . ?
C15 C16 C17 117.5(6) . . ?
C17 C16 H16 121.3 . . ?
C16 C17 H17 119.0 . . ?
C18 C17 C16 121.9(6) . . ?
C18 C17 H17 119.0 . . ?
C13 C18 H18 118.9 . . ?
C17 C18 C13 122.3(6) . . ?
C17 C18 H18 118.9 . . ?
N2 C19 C20 122.0(4) . . ?
N2 C19 C24 121.6(4) . . ?
C24 C19 C20 116.4(5) . . ?
C19 C20 H20 119.3 . . ?
C21 C20 C19 121.4(5) . . ?
C21 C20 H20 119.3 . . ?
C20 C21 H21 119.8 . . ?
C20 C21 C22 120.4(6) . . ?
C22 C21 H21 119.8 . . ?
C21 C22 H22 120.6 . . ?
C23 C22 C21 118.8(6) . . ?
C23 C22 H22 120.6 . . ?
C22 C23 H23 119.5 . . ?
C22 C23 C24 120.9(6) . . ?
C24 C23 H23 119.5 . . ?
C19 C24 H24 119.0 . . ?
C23 C24 C19 122.0(5) . . ?
C23 C24 H24 119.0 . . ?
O1 C25 H25 109.2 . . ?
O1 C25 C26 103.7(8) . . ?
O1 C25 C29 106.2(8) . . ?
C26 C25 H25 109.2 . . ?
C29 C25 H25 109.2 . . ?
C29 C25 C26 118.8(10) . . ?
C25 C26 H26A 110.1 . . ?
C25 C26 H26B 110.1 . . ?
H26A C26 H26B 108.4 . . ?
C27 C26 C25 108.2(9) . . ?
C27 C26 H26A 110.1 . . ?
C27 C26 H26B 110.1 . . ?
C26 C27 H27A 110.5 . . ?
C26 C27 H27B 110.5 . . ?
H27A C27 H27B 108.6 . . ?
C28 C27 C26 106.4(10) . . ?
C28 C27 H27A 110.5 . . ?
C28 C27 H27B 110.5 . . ?
O1 C28 C27 104.7(10) . . ?
O1 C28 H28A 110.8 . . ?
O1 C28 H28B 110.8 . . ?
C27 C28 H28A 110.8 . . ?
C27 C28 H28B 110.8 . . ?
H28A C28 H28B 108.9 . . ?
C25 C29 H29A 109.5 . . ?
C25 C29 H29B 109.5 . . ?
C25 C29 H29C 109.5 . . ?
H29A C29 H29B 109.5 . . ?
H29A C29 H29C 109.5 . . ?
H29B C29 H29C 109.5 . . ?
O2 C30 H30 117.6 . . ?
O2 C30 C31 98.6(13) . . ?
O2 C30 C34 110.6(19) . . ?
C31 C30 H30 117.6 . . ?
C34 C30 H30 117.6 . . ?
C34 C30 C31 90(2) . . ?
C30 C31 H31A 109.2 . . ?
C30 C31 H31B 109.2 . . ?
C30 C31 C32 112.1(14) . . ?
H31A C31 H31B 107.9 . . ?
C32 C31 H31A 109.2 . . ?
C32 C31 H31B 109.2 . . ?
C31 C32 H32A 113.9 . . ?
C31 C32 H32B 113.9 . . ?
H32A C32 H32B 111.1 . . ?
C33 C32 C31 88.8(16) . . ?
C33 C32 H32A 113.9 . . ?
C33 C32 H32B 113.9 . . ?
O2 C33 C32 107.6(11) . . ?
O2 C33 H33A 110.2 . . ?
O2 C33 H33B 110.2 . . ?
C32 C33 H33A 110.2 . . ?
C32 C33 H33B 110.2 . . ?
H33A C33 H33B 108.5 . . ?
C30 C34 H34A 109.5 . . ?
C30 C34 H34B 109.5 . . ?
C30 C34 H34C 109.5 . . ?
H34A C34 H34B 109.5 . . ?
H34A C34 H34C 109.5 . . ?
H34B C34 H34C 109.5 . . ?
O3 C35 H35A 109.0 . . ?
O3 C35 H35B 109.0 . . ?
O3 C35 C36 113.0(12) . . ?
H35A C35 H35B 107.8 . . ?
C36 C35 H35A 109.0 . . ?
C36 C35 H35B 109.0 . . ?
C35 C36 H36A 113.6 . . ?
C35 C36 H36B 113.6 . . ?
C35 C36 C37 90.0(11) . . ?
H36A C36 H36B 110.9 . . ?
C37 C36 H36A 113.6 . . ?
C37 C36 H36B 113.6 . . ?
C36 C37 H37A 109.2 . . ?
C36 C37 H37B 109.2 . . ?
H37A C37 H37B 107.9 . . ?
C38 C37 C36 112.2(11) . . ?
C38 C37 H37A 109.2 . . ?
C38 C37 H37B 109.2 . . ?
O3 C38 C37 105.4(9) . . ?
O3 C38 H38 113.1 . . ?
O3 C38 C39 101.0(12) . . ?
C37 C38 H38 113.1 . . ?
C39 C38 C37 110.4(15) . . ?
C39 C38 H38 113.1 . . ?
C38 C39 H39A 109.5 . . ?
C38 C39 H39B 109.5 . . ?
C38 C39 H39C 109.5 . . ?
H39A C39 H39B 109.5 . . ?
H39A C39 H39C 109.5 . . ?
H39B C39 H39C 109.5 . . ?
C43 O4 C40 103.3(11) . . ?
O4 C40 H40A 111.0 . . ?
O4 C40 H40B 111.0 . . ?
O4 C40 C41 103.8(12) . . ?
H40A C40 H40B 109.0 . . ?
C41 C40 H40A 111.0 . . ?
C41 C40 H40B 111.0 . . ?
C40 C41 H41A 110.1 . . ?
C40 C41 H41B 110.1 . . ?
C40 C41 C42 107.9(13) . . ?
H41A C41 H41B 108.4 . . ?
C42 C41 H41A 110.1 . . ?
C42 C41 H41B 110.1 . . ?
C41 C42 H42A 112.2 . . ?
C41 C42 H42B 112.2 . . ?
H42A C42 H42B 109.8 . . ?
C43 C42 C41 97.9(13) . . ?
C43 C42 H42A 112.2 . . ?
C43 C42 H42B 112.2 . . ?
O4 C43 C42 107.5(12) . . ?
O4 C43 H43 112.0 . . ?
O4 C43 C44 111.6(16) . . ?
C42 C43 H43 112.0 . . ?
C42 C43 C44 101.2(19) . . ?
C44 C43 H43 112.0 . . ?
C43 C44 H44A 109.5 . . ?
C43 C44 H44B 109.5 . . ?
C43 C44 H44C 109.5 . . ?
H44A C44 H44B 109.5 . . ?
H44A C44 H44C 109.5 . . ?
H44B C44 H44C 109.5 . . ?
O2 C30A H30A 107.9 . . ?
O2 C30A C31A 105.1(10) . . ?
O2 C30A C34A 100.0(12) . . ?
C31A C30A H30A 107.9 . . ?
C34A C30A H30A 107.9 . . ?
C34A C30A C31A 126.6(17) . . ?
C30A C31A H31C 111.1 . . ?
C30A C31A H31D 111.1 . . ?
C30A C31A C32A 103.3(12) . . ?
H31C C31A H31D 109.1 . . ?
C32A C31A H31C 111.1 . . ?
C32A C31A H31D 111.1 . . ?
C31A C32A H32C 111.9 . . ?
C31A C32A H32D 111.9 . . ?
H32C C32A H32D 109.6 . . ?
C33A C32A C31A 99.5(10) . . ?
C33A C32A H32C 111.9 . . ?
C33A C32A H32D 111.9 . . ?
O2 C33A C32A 107.9(9) . . ?
O2 C33A H33C 110.1 . . ?
O2 C33A H33D 110.1 . . ?
C32A C33A H33C 110.1 . . ?
C32A C33A H33D 110.1 . . ?
H33C C33A H33D 108.4 . . ?
C30A C34A H34D 109.5 . . ?
C30A C34A H34E 109.5 . . ?
C30A C34A H34F 109.5 . . ?
H34D C34A H34E 109.5 . . ?
H34D C34A H34F 109.5 . . ?
H34E C34A H34F 109.5 . . ?
O1 C28A H28C 111.6 . . ?
O1 C28A H28D 111.6 . . ?
O1 C28A C27A 101.1(19) . . ?
H28C C28A H28D 109.4 . . ?
C27A C28A H28C 111.6 . . ?
C27A C28A H28D 111.6 . . ?
H29D C29A H29E 109.5 . . ?
H29D C29A H29F 109.5 . . ?
H29E C29A H29F 109.5 . . ?
C25A C29A H29D 109.5 . . ?
C25A C29A H29E 109.5 . . ?
C25A C29A H29F 109.5 . . ?
H26C C26A H26D 110.4 . . ?
C25A C26A H26C 113.0 . . ?
C25A C26A H26D 113.0 . . ?
C25A C26A C27A 93.8(14) . . ?
C27A C26A H26C 113.0 . . ?
C27A C26A H26D 113.0 . . ?
O1 C25A C29A 106.4(19) . . ?
O1 C25A C26A 106.3(16) . . ?
O1 C25A H25A 108.6 . . ?
C29A C25A C26A 118(2) . . ?
C29A C25A H25A 108.6 . . ?
C26A C25A H25A 108.6 . . ?
C28A C27A C26A 95.4(16) . . ?
C28A C27A H27C 112.7 . . ?
C28A C27A H27D 112.7 . . ?
C26A C27A H27C 112.7 . . ?
C26A C27A H27D 112.7 . . ?
H27C C27A H27D 110.2 . . ?
O3 C35A H35C 112.3 . . ?
O3 C35A H35D 112.3 . . ?
O3 C35A C36A 97.5(19) . . ?
H35C C35A H35D 109.9 . . ?
C36A C35A H35C 112.3 . . ?
C36A C35A H35D 112.3 . . ?
C35A C36A H36C 112.3 . . ?
C35A C36A H36D 112.3 . . ?
C35A C36A C37A 97.5(16) . . ?
H36C C36A H36D 109.9 . . ?
C37A C36A H36C 112.3 . . ?
C37A C36A H36D 112.3 . . ?
C36A C37A H37C 112.5 . . ?
C36A C37A H37D 112.5 . . ?
H37C C37A H37D 110.0 . . ?
C38A C37A C36A 96(2) . . ?
C38A C37A H37C 112.5 . . ?
C38A C37A H37D 112.5 . . ?
O3 C38A C37A 108.7(14) . . ?
O3 C38A H38A 103.7 . . ?
O3 C38A C39A 99(2) . . ?
C37A C38A H38A 103.7 . . ?
C39A C38A C37A 135(3) . . ?
C39A C38A H38A 103.7 . . ?
C38A C39A H39D 109.5 . . ?
C38A C39A H39E 109.5 . . ?
C38A C39A H39F 109.5 . . ?
H39D C39A H39E 109.5 . . ?
H39D C39A H39F 109.5 . . ?
H39E C39A H39F 109.5 . . ?
C40A O4A C43A 119(3) . . ?
O4A C40A H40C 114.7 . . ?
O4A C40A H40D 114.7 . . ?
O4A C40A C41A 84(3) . . ?
H40C C40A H40D 111.8 . . ?
C41A C40A H40C 114.7 . . ?
C41A C40A H40D 114.7 . . ?
C40A C41A C43A 88(3) . . ?
C42A C41A C40A 122(3) . . ?
C42A C41A C43A 49.4(15) . . ?
C41A C42A H42C 115.1 . . ?
C41A C42A H42D 115.1 . . ?
H42C C42A H42D 112.2 . . ?
C43A C42A C41A 81(3) . . ?
C43A C42A H42C 115.1 . . ?
C43A C42A H42D 115.1 . . ?
H44D C44A H44E 109.5 . . ?
H44D C44A H44F 109.5 . . ?
H44E C44A H44F 109.5 . . ?
C43A C44A H44D 109.5 . . ?
C43A C44A H44E 109.5 . . ?
C43A C44A H44F 109.5 . . ?
O4A C43A C41A 69.1(18) . . ?
O4A C43A C42A 105.8(18) . . ?
O4A C43A C44A 120(4) . . ?
C42A C43A C41A 49.9(15) . . ?
C42A C43A C44A 99(4) . . ?
C44A C43A C41A 147(4) . . ?

loop_
_geom_bond_atom_site_label_1
_geom_bond_atom_site_label_2
_geom_bond_distance
_geom_bond_site_symmetry_2
_geom_bond_publ_flag
Li1 Li2 2.560(12) . ?
Li1 O2 1.978(9) . ?
Li1 O3 1.992(8) . ?
Li1 N1 2.162(8) . ?
Li1 N2 2.153(9) . ?
Li2 O1 1.867(10) . ?
Li2 N1 2.031(10) . ?
Li2 N2 2.007(9) . ?
Li2 C7 2.620(10) . ?
Li2 C13 2.617(10) . ?
O1 C25 1.440(9) . ?
O1 C28 1.459(10) . ?
O1 C28A 1.446(14) . ?
O1 C25A 1.443(13) . ?
O2 C30 1.423(12) . ?
O2 C33 1.389(12) . ?
O2 C30A 1.428(10) . ?
O2 C33A 1.468(10) . ?
O3 C35 1.490(10) . ?
O3 C38 1.428(9) . ?
O3 C35A 1.451(13) . ?
O3 C38A 1.419(12) . ?
N1 C1 1.395(6) . ?
N1 C7 1.388(6) . ?
N2 C13 1.371(6) . ?
N2 C19 1.395(6) . ?
C1 C2 1.410(7) . ?
C1 C6 1.391(7) . ?
C2 H2 0.9500 . ?
C2 C3 1.384(7) . ?
C3 H3 0.9500 . ?
C3 C4 1.393(9) . ?
C4 H4 0.9500 . ?
C4 C5 1.369(10) . ?
C5 H5 0.9500 . ?
C5 C6 1.397(7) . ?
C6 H6 0.9500 . ?
C7 C8 1.410(7) . ?
C7 C12 1.421(7) . ?
C8 H8 0.9500 . ?
C8 C9 1.363(9) . ?
C9 H9 0.9500 . ?
C9 C10 1.400(11) . ?
C10 H10 0.9500 . ?
C10 C11 1.366(11) . ?
C11 H11 0.9500 . ?
C11 C12 1.376(8) . ?
C12 H12 0.9500 . ?
C13 C14 1.405(6) . ?
C13 C18 1.417(7) . ?
C14 H14 0.9500 . ?
C14 C15 1.398(8) . ?
C15 H15 0.9500 . ?
C15 C16 1.380(12) . ?
C16 H16 0.9500 . ?
C16 C17 1.403(12) . ?
C17 H17 0.9500 . ?
C17 C18 1.365(10) . ?
C18 H18 0.9500 . ?
C19 C20 1.419(7) . ?
C19 C24 1.396(7) . ?
C20 H20 0.9500 . ?
C20 C21 1.389(8) . ?
C21 H21 0.9500 . ?
C21 C22 1.399(11) . ?
C22 H22 0.9500 . ?
C22 C23 1.379(11) . ?
C23 H23 0.9500 . ?
C23 C24 1.386(8) . ?
C24 H24 0.9500 . ?
C25 H25 1.0000 . ?
C25 C26 1.520(10) . ?
C25 C29 1.481(11) . ?
C26 H26A 0.9900 . ?
C26 H26B 0.9900 . ?
C26 C27 1.508(12) . ?
C27 H27A 0.9900 . ?
C27 H27B 0.9900 . ?
C27 C28 1.493(12) . ?
C28 H28A 0.9900 . ?
C28 H28B 0.9900 . ?
C29 H29A 0.9800 . ?
C29 H29B 0.9800 . ?
C29 H29C 0.9800 . ?
C30 H30 1.0000 . ?
C30 C31 1.538(13) . ?
C30 C34 1.514(13) . ?
C31 H31A 0.9900 . ?
C31 H31B 0.9900 . ?
C31 C32 1.538(13) . ?
C32 H32A 0.9900 . ?
C32 H32B 0.9900 . ?
C32 C33 1.497(13) . ?
C33 H33A 0.9900 . ?
C33 H33B 0.9900 . ?
C34 H34A 0.9800 . ?
C34 H34B 0.9800 . ?
C34 H34C 0.9800 . ?
C35 H35A 0.9900 . ?
C35 H35B 0.9900 . ?
C35 C36 1.496(12) . ?
C36 H36A 0.9900 . ?
C36 H36B 0.9900 . ?
C36 C37 1.538(13) . ?
C37 H37A 0.9900 . ?
C37 H37B 0.9900 . ?
C37 C38 1.514(11) . ?
C38 H38 1.0000 . ?
C38 C39 1.486(12) . ?
C39 H39A 0.9800 . ?
C39 H39B 0.9800 . ?
C39 H39C 0.9800 . ?
O4 C40 1.427(11) . ?
O4 C43 1.416(12) . ?
C40 H40A 0.9900 . ?
C40 H40B 0.9900 . ?
C40 C41 1.521(13) . ?
C41 H41A 0.9900 . ?
C41 H41B 0.9900 . ?
C41 C42 1.531(13) . ?
C42 H42A 0.9900 . ?
C42 H42B 0.9900 . ?
C42 C43 1.507(13) . ?
C43 H43 1.0000 . ?
C43 C44 1.523(13) . ?
C44 H44A 0.9800 . ?
C44 H44B 0.9800 . ?
C44 H44C 0.9800 . ?
C30A H30A 1.0000 . ?
C30A C31A 1.506(12) . ?
C30A C34A 1.484(13) . ?
C31A H31C 0.9900 . ?
C31A H31D 0.9900 . ?
C31A C32A 1.534(12) . ?
C32A H32C 0.9900 . ?
C32A H32D 0.9900 . ?
C32A C33A 1.505(12) . ?
C33A H33C 0.9900 . ?
C33A H33D 0.9900 . ?
C34A H34D 0.9800 . ?
C34A H34E 0.9800 . ?
C34A H34F 0.9800 . ?
C28A H28C 0.9900 . ?
C28A H28D 0.9900 . ?
C28A C27A 1.527(14) . ?
C29A H29D 0.9800 . ?
C29A H29E 0.9800 . ?
C29A H29F 0.9800 . ?
C29A C25A 1.516(14) . ?
C26A H26C 0.9900 . ?
C26A H26D 0.9900 . ?
C26A C25A 1.526(13) . ?
C26A C27A 1.535(14) . ?
C25A H25A 1.0000 . ?
C27A H27C 0.9900 . ?
C27A H27D 0.9900 . ?
C35A H35C 0.9900 . ?
C35A H35D 0.9900 . ?
C35A C36A 1.514(14) . ?
C36A H36C 0.9900 . ?
C36A H36D 0.9900 . ?
C36A C37A 1.541(14) . ?
C37A H37C 0.9900 . ?
C37A H37D 0.9900 . ?
C37A C38A 1.499(13) . ?
C38A H38A 1.0000 . ?
C38A C39A 1.498(14) . ?
C39A H39D 0.9800 . ?
C39A H39E 0.9800 . ?
C39A H39F 0.9800 . ?
O4A C40A 1.424(14) . ?
O4A C43A 1.427(14) . ?
C40A H40C 0.9900 . ?
C40A H40D 0.9900 . ?
C40A C41A 1.543(14) . ?
C41A C42A 1.533(14) . ?
C41A C43A 1.98(6) . ?
C42A H42C 0.9900 . ?
C42A H42D 0.9900 . ?
C42A C43A 1.523(14) . ?
C44A H44D 0.9800 . ?
C44A H44E 0.9800 . ?
C44A H44F 0.9800 . ?
C44A C43A 1.534(14) . ?

loop_
_geom_torsion_atom_site_label_1
_geom_torsion_atom_site_label_2
_geom_torsion_atom_site_label_3
_geom_torsion_atom_site_label_4
_geom_torsion
_geom_torsion_site_symmetry_1
_geom_torsion_site_symmetry_2
_geom_torsion_site_symmetry_3
_geom_torsion_site_symmetry_4
_geom_torsion_publ_flag
Li1 O2 C30 C31 -150.5(12) . . . . ?
Li1 O2 C30 C34 115.8(19) . . . . ?
Li1 O2 C33 C32 124.3(15) . . . . ?
Li1 O2 C30A C31A 149.3(10) . . . . ?
Li1 O2 C30A C34A -78.3(16) . . . . ?
Li1 O2 C33A C32A -174.3(9) . . . . ?
Li1 O3 C35 C36 -170.9(12) . . . . ?
Li1 O3 C38 C37 -166.9(11) . . . . ?
Li1 O3 C38 C39 78.2(13) . . . . ?
Li1 O3 C35A C36A 171.2(16) . . . . ?
Li1 O3 C38A C37A 154.1(18) . . . . ?
Li1 O3 C38A C39A -62(3) . . . . ?
Li1 N1 C1 C2 88.0(5) . . . . ?
Li1 N1 C1 C6 -89.2(5) . . . . ?
Li1 N1 C7 Li2 77.5(4) . . . . ?
Li1 N1 C7 C8 -152.9(5) . . . . ?
Li1 N1 C7 C12 30.0(6) . . . . ?
Li1 N2 C13 Li2 79.1(4) . . . . ?
Li1 N2 C13 C14 31.8(6) . . . . ?
Li1 N2 C13 C18 -153.2(4) . . . . ?
Li1 N2 C19 C20 83.1(6) . . . . ?
Li1 N2 C19 C24 -94.6(6) . . . . ?
Li2 O1 C25 C26 161.6(9) . . . . ?
Li2 O1 C25 C29 -72.4(10) . . . . ?
Li2 O1 C28 C27 -171.1(12) . . . . ?
Li2 O1 C28A C27A 148(2) . . . . ?
Li2 O1 C25A C29A 49(3) . . . . ?
Li2 O1 C25A C26A 175.4(19) . . . . ?
Li2 N1 C1 C2 177.1(5) . . . . ?
Li2 N1 C1 C6 -0.1(7) . . . . ?
Li2 N1 C7 C8 129.6(5) . . . . ?
Li2 N1 C7 C12 -47.5(5) . . . . ?
Li2 N2 C13 C14 -47.3(5) . . . . ?
Li2 N2 C13 C18 127.7(5) . . . . ?
Li2 N2 C19 C20 171.8(6) . . . . ?
Li2 N2 C19 C24 -5.9(8) . . . . ?
Li2 C7 C8 C9 -107.6(8) . . . . ?
Li2 C7 C12 C11 140.3(6) . . . . ?
Li2 C13 C14 C15 140.1(6) . . . . ?
Li2 C13 C18 C17 -108.0(7) . . . . ?
O1 C25 C26 C27 6.5(16) . . . . ?
O1 C28A C27A C26A 55(3) . . . . ?
O2 C30 C31 C32 2(2) . . . . ?
O2 C30A C31A C32A 36.2(16) . . . . ?
O3 C35 C36 C37 -43.1(18) . . . . ?
O3 C35A C36A C37A 57(3) . . . . ?
N1 Li2 O1 C25 -148.0(7) . . . . ?
N1 Li2 O1 C28 7.3(14) . . . . ?
N1 Li2 O1 C28A -10(3) . . . . ?
N1 Li2 O1 C25A 164.7(16) . . . . ?
N1 C1 C2 C3 -175.9(5) . . . . ?
N1 C1 C6 C5 174.5(5) . . . . ?
N1 C7 C8 C9 -175.9(6) . . . . ?
N1 C7 C12 C11 175.2(5) . . . . ?
N2 Li2 O1 C25 24.9(11) . . . . ?
N2 Li2 O1 C28 -179.8(12) . . . . ?
N2 Li2 O1 C28A 163(3) . . . . ?
N2 Li2 O1 C25A -22.4(19) . . . . ?
N2 C13 C14 C15 174.1(5) . . . . ?
N2 C13 C18 C17 -173.9(5) . . . . ?
N2 C19 C20 C21 -176.4(6) . . . . ?
N2 C19 C24 C23 173.7(6) . . . . ?
C1 N1 C7 Li2 -141.9(5) . . . . ?
C1 N1 C7 C8 -12.3(7) . . . . ?
C1 N1 C7 C12 170.6(4) . . . . ?
C1 C2 C3 C4 0.8(9) . . . . ?
C2 C1 C6 C5 -2.9(8) . . . . ?
C2 C3 C4 C5 -1.7(10) . . . . ?
C3 C4 C5 C6 0.2(11) . . . . ?
C4 C5 C6 C1 2.1(10) . . . . ?
C6 C1 C2 C3 1.4(8) . . . . ?
C7 Li2 O1 C25 -179.2(6) . . . . ?
C7 Li2 O1 C28 -23.9(13) . . . . ?
C7 Li2 O1 C28A -41(3) . . . . ?
C7 Li2 O1 C25A 133.5(16) . . . . ?
C7 N1 C1 C2 -53.9(6) . . . . ?
C7 N1 C1 C6 128.9(5) . . . . ?
C7 C8 C9 C10 -0.4(11) . . . . ?
C8 C7 C12 C11 -2.1(8) . . . . ?
C8 C9 C10 C11 0.4(11) . . . . ?
C9 C10 C11 C12 -1.2(10) . . . . ?
C10 C11 C12 C7 2.2(9) . . . . ?
C12 C7 C8 C9 1.2(8) . . . . ?
C13 Li2 O1 C25 -2.5(8) . . . . ?
C13 Li2 O1 C28 152.9(11) . . . . ?
C13 Li2 O1 C28A 136(3) . . . . ?
C13 Li2 O1 C25A -49.8(17) . . . . ?
C13 N2 C19 C20 -57.1(7) . . . . ?
C13 N2 C19 C24 125.2(5) . . . . ?
C13 C14 C15 C16 1.4(9) . . . . ?
C14 C13 C18 C17 1.3(8) . . . . ?
C14 C15 C16 C17 -1.2(10) . . . . ?
C15 C16 C17 C18 1.2(11) . . . . ?
C16 C17 C18 C13 -1.3(10) . . . . ?
C18 C13 C14 C15 -1.4(7) . . . . ?
C19 N2 C13 Li2 -142.7(5) . . . . ?
C19 N2 C13 C14 170.0(4) . . . . ?
C19 N2 C13 C18 -15.0(7) . . . . ?
C19 C20 C21 C22 2.1(12) . . . . ?
C20 C19 C24 C23 -4.1(9) . . . . ?
C20 C21 C22 C23 -2.8(13) . . . . ?
C21 C22 C23 C24 0.1(13) . . . . ?
C22 C23 C24 C19 3.5(11) . . . . ?
C24 C19 C20 C21 1.4(9) . . . . ?
C25 O1 C28 C27 -14(2) . . . . ?
C25 C26 C27 C28 -15(2) . . . . ?
C26 C27 C28 O1 17(2) . . . . ?
C28 O1 C25 C26 4.8(16) . . . . ?
C28 O1 C25 C29 130.8(13) . . . . ?
C29 C25 C26 C27 -111.0(15) . . . . ?
C30 O2 C33 C32 -56.3(19) . . . . ?
C30 C31 C32 C33 -29(2) . . . . ?
C31 C32 C33 O2 49.8(19) . . . . ?
C33 O2 C30 C31 29.9(16) . . . . ?
C33 O2 C30 C34 -64(2) . . . . ?
C34 C30 C31 C32 113(2) . . . . ?
C35 O3 C38 C37 -15.2(15) . . . . ?
C35 O3 C38 C39 -130.1(13) . . . . ?
C35 C36 C37 C38 31(2) . . . . ?
C36 C37 C38 O3 -11(2) . . . . ?
C36 C37 C38 C39 97(2) . . . . ?
C38 O3 C35 C36 40.6(16) . . . . ?
O4 C40 C41 C42 13.6(17) . . . . ?
C40 O4 C43 C42 46.8(17) . . . . ?
C40 O4 C43 C44 157.0(19) . . . . ?
C40 C41 C42 C43 12.4(18) . . . . ?
C41 C42 C43 O4 -35.6(17) . . . . ?
C41 C42 C43 C44 -152.8(15) . . . . ?
C43 O4 C40 C41 -35.7(15) . . . . ?
C30A O2 C33A C32A -7.9(14) . . . . ?
C30A C31A C32A C33A -39.0(16) . . . . ?
C31A C32A C33A O2 29.1(16) . . . . ?
C33A O2 C30A C31A -17.8(14) . . . . ?
C33A O2 C30A C34A 114.6(15) . . . . ?
C34A C30A C31A C32A -78.8(19) . . . . ?
C28A O1 C25A C29A -136(3) . . . . ?
C28A O1 C25A C26A -10(4) . . . . ?
C25A O1 C28A C27A -28(4) . . . . ?
C25A C26A C27A C28A -57(2) . . . . ?
C27A C26A C25A O1 43(3) . . . . ?
C27A C26A C25A C29A 162(3) . . . . ?
C35A O3 C38A C37A 9(3) . . . . ?
C35A O3 C38A C39A 152(2) . . . . ?
C35A C36A C37A C38A -50(3) . . . . ?
C36A C37A C38A O3 26(3) . . . . ?
C36A C37A C38A C39A -98(4) . . . . ?
C38A O3 C35A C36A -41(2) . . . . ?
O4A C40A C41A C42A 36(4) . . . . ?
O4A C40A C41A C43A -2(3) . . . . ?
C40A O4A C43A C41A -2(3) . . . . ?
C40A O4A C43A C42A -37(5) . . . . ?
C40A O4A C43A C44A -147(5) . . . . ?
C40A C41A C42A C43A -54(4) . . . . ?
C41A C42A C43A O4A 44(3) . . . . ?
C41A C42A C43A C44A 168(4) . . . . ?
C43A O4A C40A C41A 3(4) . . . . ?
